data_1543417
loop_
_publ_author_name
'Mohamed, Shaaban K.'
'Mague, Joel T.'
'Akkurt, Mehmet'
'Khodairy, Ahmed'
'Albayati, Mustafa R.'
'Ahmed, Eman A.'

_publ_section_title
;
 (4<i>E</i>)-1-Phenyl-4-{[(pyridin-2-yl)amino]methylidene}pyrazolidine-3,5-dione
;
_journal_coeditor_code TK4017
_journal_issue 6
_journal_name_full IUCrData
_journal_page_first x160909
_journal_paper_doi 10.1107/S2414314616009093
_journal_volume 1
_journal_year 2016
_chemical_formula_iupac 'C15 H12 N4 O2'
_chemical_formula_moiety 'C15 H12 N4 O2'
_chemical_formula_sum 'C15 H12 N4 O2'
_chemical_formula_weight 280.29
_chemical_name_systematic
;
(4<i>E</i>)-1-Phenyl-4-{[(pyridin-2-yl)amino]methylidene}pyrazolidine-3,5-dione
;
_space_group_crystal_system triclinic
_space_group_IT_number 2
_space_group_name_Hall '-P 1'
_space_group_name_H-M_alt 'P -1'
_symmetry_space_group_name_Hall '-P 1'
_symmetry_space_group_name_H-M 'P -1'
_atom_sites_solution_hydrogens mixed
_atom_sites_solution_primary direct
_atom_sites_solution_secondary difmap
_audit_creation_method SHELXL-2014/7
_cell_angle_alpha 102.511(2)
_cell_angle_beta 94.343(2)
_cell_angle_gamma 95.263(2)
_cell_formula_units_Z 4
_cell_length_a 6.2175(2)
_cell_length_b 10.2646(4)
_cell_length_c 20.7094(8)
_cell_measurement_reflns_used 9905
_cell_measurement_temperature 220(2)
_cell_measurement_theta_max 72.8474
_cell_measurement_theta_min 4.3951
_cell_volume 1278.63(8)
_computing_cell_refinement
;
<i>SAINT</i> (Bruker, 2016)
;
_computing_data_collection
;
<i>APEX3</i> (Bruker, 2016)
;
_computing_data_reduction
;
<i>SAINT</i>  (Bruker, 2016)
;
_computing_molecular_graphics
;
<i>DIAMOND</i> (Brandenburg & Putz, 2012)
;
_computing_publication_material
;
<i>SHELXTL</i> (Sheldrick, 2008)
;
_computing_structure_refinement
;
<i>SHELXL2014/7</i> (Sheldrick, 2015b)
;
_computing_structure_solution
;
<i>SHELXT</i> (Sheldrick, 2015a)
;
_diffrn_ambient_temperature 220(2)
_diffrn_detector_area_resol_mean 10.4167
_diffrn_measured_fraction_theta_full 0.999
_diffrn_measured_fraction_theta_max 0.992
_diffrn_measurement_device_type 'Bruker D8 VENTURE PHOTON 100 CMOS'
_diffrn_measurement_method '\w scans'
_diffrn_radiation_monochromator mirror
_diffrn_radiation_type CuK\a
_diffrn_radiation_wavelength 1.54178
_diffrn_reflns_av_R_equivalents 0.0543
_diffrn_reflns_limit_h_max 7
_diffrn_reflns_limit_h_min -7
_diffrn_reflns_limit_k_max 12
_diffrn_reflns_limit_k_min -12
_diffrn_reflns_limit_l_max 25
_diffrn_reflns_limit_l_min -25
_diffrn_reflns_number 24529
_diffrn_reflns_theta_full 72.000
_diffrn_reflns_theta_max 72.840
_diffrn_reflns_theta_min 4.395
_exptl_absorpt_coefficient_mu 0.831
_exptl_absorpt_correction_T_max 0.98
_exptl_absorpt_correction_T_min 0.81
_exptl_absorpt_correction_type multi-scan
_exptl_absorpt_process_details
;
(<i>TWINABS</i>; Sheldrick, 2009)
;
_exptl_crystal_colour yellow
_exptl_crystal_density_diffrn 1.456
_exptl_crystal_density_method 'not measured'
_exptl_crystal_description column
_exptl_crystal_F_000 584
_exptl_crystal_size_max 0.210
_exptl_crystal_size_mid 0.071
_exptl_crystal_size_min 0.018
_refine_diff_density_max 0.263
_refine_diff_density_min -0.220
_refine_ls_extinction_method none
_refine_ls_goodness_of_fit_ref 1.112
_refine_ls_hydrogen_treatment mixed
_refine_ls_matrix_type full
_refine_ls_number_parameters 396
_refine_ls_number_reflns 12138
_refine_ls_number_restraints 0
_refine_ls_restrained_S_all 1.112
_refine_ls_R_factor_all 0.0750
_refine_ls_R_factor_gt 0.0656
_refine_ls_shift/su_max 0.001
_refine_ls_shift/su_mean 0.000
_refine_ls_structure_factor_coef Fsqd
_refine_ls_weighting_details 'w=1/[\s^2^(Fo^2^)+(0.0669P)^2^+0.7168P] where P=(Fo^2^+2Fc^2^)/3'
_refine_ls_weighting_scheme calc
_refine_ls_wR_factor_gt 0.1648
_refine_ls_wR_factor_ref 0.1706
_reflns_number_gt 10472
_reflns_number_total 12138
_reflns_threshold_expression 'I > 2\s(I)'
_cod_data_source_file tk4017sup1.cif
_cod_data_source_block I
_cod_database_code 1543417
_shelx_space_group_comment
;
The symmetry employed for this shelxl refinement is uniquely defined
by the following loop, which should always be used as a source of
symmetry information in preference to the above space-group names.
They are only intended as comments.
;
_shelx_estimated_absorpt_t_min 0.845
_shelx_estimated_absorpt_t_max 0.985

loop_
_space_group_symop_operation_xyz
'x, y, z'
'-x, -y, -z'

loop_
_atom_site_type_symbol
_atom_site_label
_atom_site_fract_x
_atom_site_fract_y
_atom_site_fract_z
_atom_site_U_iso_or_equiv
_atom_site_adp_type
_atom_site_calc_flag
_atom_site_occupancy
O O1 0.2523(4) 0.9078(2) 0.56147(13) 0.0414(6) Uani d 1
O O2 0.7975(4) 0.6606(3) 0.46405(12) 0.0408(6) Uani d 1
N N1 0.7883(4) 0.8648(3) 0.53604(14) 0.0335(6) Uani d 1
H H1A 0.932(8) 0.888(4) 0.549(2) 0.056(12) Uiso d 1
N N2 0.6284(4) 0.9343(3) 0.56886(13) 0.0327(6) Uani d 1
N N3 0.3715(5) 0.5366(3) 0.42450(14) 0.0356(6) Uani d 1
H H3A 0.522(8) 0.529(5) 0.419(2) 0.061(13) Uiso d 1
N N4 0.3472(5) 0.3343(3) 0.35087(14) 0.0378(6) Uani d 1
C C1 0.6862(5) 1.0608(3) 0.61282(15) 0.0315(7) Uani d 1
C C2 0.5388(6) 1.1181(4) 0.65468(17) 0.0400(8) Uani d 1
H H2 0.3995 1.0731 0.6537 0.048 Uiso calc 1
C C3 0.5980(6) 1.2413(4) 0.69752(18) 0.0451(8) Uani d 1
H H3 0.4969 1.2804 0.7251 0.054 Uiso calc 1
C C4 0.8024(6) 1.3081(4) 0.70074(17) 0.0428(8) Uani d 1
H H4 0.8417 1.3914 0.7306 0.051 Uiso calc 1
C C5 0.9486(6) 1.2506(4) 0.65940(18) 0.0411(8) Uani d 1
H H5 1.0884 1.2955 0.6611 0.049 Uiso calc 1
C C6 0.8923(5) 1.1277(3) 0.61545(16) 0.0360(7) Uani d 1
H H6 0.9932 1.0896 0.5875 0.043 Uiso calc 1
C C7 0.4242(5) 0.8666(3) 0.54520(15) 0.0305(6) Uani d 1
C C8 0.4648(5) 0.7457(3) 0.49929(15) 0.0309(6) Uani d 1
C C9 0.6952(5) 0.7474(3) 0.49606(15) 0.0311(6) Uani d 1
C C10 0.3128(5) 0.6440(3) 0.46519(15) 0.0325(7) Uani d 1
H H10 0.1650 0.6502 0.4706 0.039 Uiso calc 1
C C11 0.2378(5) 0.4245(3) 0.38691(15) 0.0328(7) Uani d 1
C C12 0.0137(5) 0.4102(3) 0.38836(16) 0.0356(7) Uani d 1
H H12 -0.0566 0.4775 0.4141 0.043 Uiso calc 1
C C13 -0.1015(6) 0.2943(4) 0.35084(17) 0.0401(8) Uani d 1
H H13 -0.2531 0.2808 0.3508 0.048 Uiso calc 1
C C14 0.0074(6) 0.1972(4) 0.31298(17) 0.0420(8) Uani d 1
H H14 -0.0678 0.1169 0.2872 0.050 Uiso calc 1
C C15 0.2289(6) 0.2228(4) 0.31449(17) 0.0411(8) Uani d 1
H H15 0.3025 0.1579 0.2883 0.049 Uiso calc 1
O O3 0.2981(4) 0.1607(3) 0.06003(12) 0.0408(6) Uani d 1
O O4 -0.3107(4) 0.3200(3) -0.03639(12) 0.0377(5) Uani d 1
N N5 -0.2559(4) 0.1755(3) 0.03312(14) 0.0332(6) Uani d 1
H H5A -0.386(7) 0.164(4) 0.0435(18) 0.038(10) Uiso d 1
N N6 -0.0752(4) 0.1344(3) 0.06515(13) 0.0314(6) Uani d 1
N N7 0.0864(4) 0.4084(3) -0.07590(13) 0.0308(5) Uani d 1
H H7A -0.065(7) 0.406(4) -0.0776(17) 0.036(10) Uiso d 1
N N8 0.0571(4) 0.5406(3) -0.15078(13) 0.0360(6) Uani d 1
C C16 -0.1045(5) 0.0432(3) 0.10675(14) 0.0286(6) Uani d 1
C C17 0.0727(5) 0.0106(4) 0.14271(16) 0.0359(7) Uani d 1
H H17 0.2138 0.0484 0.1394 0.043 Uiso calc 1
C C18 0.0385(6) -0.0785(4) 0.18350(17) 0.0389(7) Uani d 1
H H18 0.1583 -0.1011 0.2076 0.047 Uiso calc 1
C C19 -0.1664(6) -0.1346(3) 0.18949(17) 0.0380(7) Uani d 1
H H19 -0.1867 -0.1939 0.2179 0.046 Uiso calc 1
C C20 -0.3419(6) -0.1028(4) 0.15342(19) 0.0418(8) Uani d 1
H H20 -0.4824 -0.1411 0.1571 0.050 Uiso calc 1
C C21 -0.3126(5) -0.0150(4) 0.11177(17) 0.0366(7) Uani d 1
H H21 -0.4328 0.0054 0.0869 0.044 Uiso calc 1
C C22 0.1142(5) 0.1857(3) 0.04333(15) 0.0312(6) Uani d 1
C C23 0.0459(5) 0.2672(3) -0.00137(14) 0.0284(6) Uani d 1
C C24 -0.1876(5) 0.2606(3) -0.00493(15) 0.0293(6) Uani d 1
C C25 0.1733(5) 0.3375(3) -0.03593(14) 0.0295(6) Uani d 1
H H25 0.3246 0.3358 -0.0314 0.035 Uiso calc 1
C C26 0.1927(5) 0.4805(3) -0.11675(14) 0.0298(6) Uani d 1
C C27 0.4153(5) 0.4882(4) -0.12135(17) 0.0373(7) Uani d 1
H H27 0.5054 0.4444 -0.0965 0.045 Uiso calc 1
C C28 0.4998(6) 0.5628(4) -0.16385(18) 0.0435(8) Uani d 1
H H28 0.6495 0.5706 -0.1682 0.052 Uiso calc 1
C C29 0.3636(6) 0.6253(4) -0.19946(19) 0.0483(9) Uani d 1
H H29 0.4173 0.6758 -0.2288 0.058 Uiso calc 1
C C30 0.1447(6) 0.6116(4) -0.19100(18) 0.0441(8) Uani d 1
H H30 0.0518 0.6552 -0.2151 0.053 Uiso calc 1

loop_
_atom_site_aniso_label
_atom_site_aniso_U_11
_atom_site_aniso_U_22
_atom_site_aniso_U_33
_atom_site_aniso_U_12
_atom_site_aniso_U_13
_atom_site_aniso_U_23
O1 0.0212(11) 0.0423(14) 0.0570(14) 0.0073(10) 0.0067(10) 0.0002(11)
O2 0.0268(12) 0.0421(14) 0.0498(13) 0.0088(10) 0.0078(10) -0.0013(10)
N1 0.0182(13) 0.0360(15) 0.0447(14) 0.0067(11) 0.0059(10) 0.0028(12)
N2 0.0191(12) 0.0351(15) 0.0432(14) 0.0061(11) 0.0051(10) 0.0058(11)
N3 0.0278(14) 0.0388(15) 0.0391(13) 0.0062(11) 0.0040(11) 0.0051(11)
N4 0.0313(15) 0.0400(16) 0.0424(14) 0.0099(12) 0.0081(12) 0.0060(12)
C1 0.0291(15) 0.0334(16) 0.0333(14) 0.0069(13) 0.0023(12) 0.0089(12)
C2 0.0312(17) 0.0424(19) 0.0455(17) 0.0038(15) 0.0079(14) 0.0066(15)
C3 0.042(2) 0.044(2) 0.0460(18) 0.0065(16) 0.0089(15) 0.0023(15)
C4 0.048(2) 0.0339(18) 0.0428(17) 0.0052(16) -0.0029(15) 0.0029(14)
C5 0.0360(19) 0.0374(19) 0.0488(18) -0.0034(15) -0.0025(14) 0.0124(15)
C6 0.0290(16) 0.0388(18) 0.0415(16) 0.0063(13) 0.0046(13) 0.0104(14)
C7 0.0202(14) 0.0348(17) 0.0370(15) 0.0049(12) 0.0046(11) 0.0079(12)
C8 0.0241(15) 0.0350(17) 0.0354(15) 0.0069(12) 0.0048(11) 0.0097(12)
C9 0.0238(15) 0.0365(17) 0.0334(14) 0.0077(12) 0.0040(11) 0.0066(12)
C10 0.0276(16) 0.0347(17) 0.0362(15) 0.0053(13) 0.0045(12) 0.0087(13)
C11 0.0296(16) 0.0344(17) 0.0349(15) 0.0065(13) 0.0034(12) 0.0078(12)
C12 0.0303(16) 0.0360(17) 0.0417(16) 0.0116(13) 0.0078(13) 0.0065(13)
C13 0.0348(18) 0.0432(19) 0.0418(17) 0.0043(15) 0.0038(14) 0.0086(14)
C14 0.043(2) 0.0381(19) 0.0410(17) 0.0019(15) 0.0035(14) 0.0030(14)
C15 0.044(2) 0.0365(18) 0.0418(17) 0.0107(15) 0.0070(15) 0.0029(14)
O3 0.0229(11) 0.0524(15) 0.0549(14) 0.0105(10) 0.0052(10) 0.0261(12)
O4 0.0228(11) 0.0484(14) 0.0474(12) 0.0089(10) 0.0013(9) 0.0218(11)
N5 0.0172(13) 0.0410(16) 0.0466(14) 0.0076(11) 0.0040(11) 0.0190(12)
N6 0.0211(13) 0.0354(14) 0.0417(13) 0.0080(11) 0.0025(10) 0.0158(11)
N7 0.0222(13) 0.0358(14) 0.0374(13) 0.0072(10) 0.0041(10) 0.0125(11)
N8 0.0287(14) 0.0420(16) 0.0406(14) 0.0074(12) 0.0017(11) 0.0158(12)
C16 0.0278(15) 0.0265(15) 0.0320(13) 0.0056(12) 0.0052(11) 0.0057(11)
C17 0.0277(16) 0.0405(18) 0.0428(16) 0.0045(14) 0.0047(13) 0.0158(14)
C18 0.0344(17) 0.0436(19) 0.0416(17) 0.0100(15) 0.0010(13) 0.0145(14)
C19 0.0393(18) 0.0355(18) 0.0427(17) 0.0065(14) 0.0071(14) 0.0143(14)
C20 0.0290(17) 0.0409(19) 0.059(2) 0.0014(14) 0.0101(15) 0.0172(16)
C21 0.0236(15) 0.0413(19) 0.0486(17) 0.0061(13) 0.0055(13) 0.0163(14)
C22 0.0257(15) 0.0344(17) 0.0348(14) 0.0044(12) 0.0042(12) 0.0097(12)
C23 0.0220(14) 0.0318(16) 0.0329(14) 0.0065(12) 0.0036(11) 0.0086(12)
C24 0.0244(15) 0.0311(16) 0.0344(14) 0.0073(12) 0.0035(11) 0.0094(12)
C25 0.0226(14) 0.0342(16) 0.0329(14) 0.0052(12) 0.0041(11) 0.0092(12)
C26 0.0286(15) 0.0298(16) 0.0315(14) 0.0066(12) 0.0022(11) 0.0067(12)
C27 0.0257(16) 0.0446(19) 0.0466(17) 0.0090(14) 0.0061(13) 0.0184(15)
C28 0.0269(17) 0.054(2) 0.054(2) 0.0039(15) 0.0116(14) 0.0197(17)
C29 0.044(2) 0.057(2) 0.0507(19) 0.0005(18) 0.0082(16) 0.0290(18)
C30 0.0353(18) 0.057(2) 0.0472(18) 0.0104(16) 0.0016(14) 0.0258(17)

loop_
_atom_type_symbol
_atom_type_description
_atom_type_scat_dispersion_real
_atom_type_scat_dispersion_imag
_atom_type_scat_source
C C 0.0181 0.0091 'International Tables Vol C Tables 4.2.6.8 and 6.1.1.4'
H H 0.0000 0.0000 'International Tables Vol C Tables 4.2.6.8 and 6.1.1.4'
N N 0.0311 0.0180 'International Tables Vol C Tables 4.2.6.8 and 6.1.1.4'
O O 0.0492 0.0322 'International Tables Vol C Tables 4.2.6.8 and 6.1.1.4'

loop_
_geom_angle_atom_site_label_1
_geom_angle_atom_site_label_2
_geom_angle_atom_site_label_3
_geom_angle
C9 N1 N2 109.8(2)
C9 N1 H1A 126(3)
N2 N1 H1A 122(3)
C7 N2 N1 109.7(2)
C7 N2 C1 129.7(3)
N1 N2 C1 120.2(2)
C10 N3 C11 128.0(3)
C10 N3 H3A 120(3)
C11 N3 H3A 112(3)
C11 N4 C15 116.3(3)
C6 C1 C2 119.5(3)
C6 C1 N2 120.1(3)
C2 C1 N2 120.4(3)
C3 C2 C1 119.7(3)
C3 C2 H2 120.2
C1 C2 H2 120.2
C4 C3 C2 121.3(3)
C4 C3 H3 119.4
C2 C3 H3 119.4
C3 C4 C5 118.9(3)
C3 C4 H4 120.6
C5 C4 H4 120.6
C4 C5 C6 120.9(3)
C4 C5 H5 119.5
C6 C5 H5 119.5
C5 C6 C1 119.8(3)
C5 C6 H6 120.1
C1 C6 H6 120.1
O1 C7 N2 124.5(3)
O1 C7 C8 130.4(3)
N2 C7 C8 105.1(3)
C10 C8 C9 124.9(3)
C10 C8 C7 126.7(3)
C9 C8 C7 108.4(3)
O2 C9 N1 124.4(3)
O2 C9 C8 128.8(3)
N1 C9 C8 106.8(3)
N3 C10 C8 121.0(3)
N3 C10 H10 119.5
C8 C10 H10 119.5
N4 C11 C12 124.3(3)
N4 C11 N3 113.2(3)
C12 C11 N3 122.5(3)
C13 C12 C11 117.7(3)
C13 C12 H12 121.1
C11 C12 H12 121.1
C12 C13 C14 119.7(3)
C12 C13 H13 120.2
C14 C13 H13 120.2
C15 C14 C13 117.7(3)
C15 C14 H14 121.2
C13 C14 H14 121.2
N4 C15 C14 124.4(3)
N4 C15 H15 117.8
C14 C15 H15 117.8
C24 N5 N6 109.6(2)
C24 N5 H5A 125(3)
N6 N5 H5A 124(3)
C22 N6 N5 109.5(2)
C22 N6 C16 129.9(3)
N5 N6 C16 120.2(2)
C25 N7 C26 127.9(3)
C25 N7 H7A 115(2)
C26 N7 H7A 117(2)
C30 N8 C26 116.8(3)
C17 C16 C21 119.7(3)
C17 C16 N6 120.4(3)
C21 C16 N6 119.9(3)
C18 C17 C16 119.1(3)
C18 C17 H17 120.4
C16 C17 H17 120.4
C19 C18 C17 121.6(3)
C19 C18 H18 119.2
C17 C18 H18 119.2
C18 C19 C20 119.2(3)
C18 C19 H19 120.4
C20 C19 H19 120.4
C19 C20 C21 120.5(3)
C19 C20 H20 119.7
C21 C20 H20 119.7
C20 C21 C16 119.9(3)
C20 C21 H21 120.0
C16 C21 H21 120.0
O3 C22 N6 124.4(3)
O3 C22 C23 129.9(3)
N6 C22 C23 105.8(3)
C25 C23 C22 127.7(3)
C25 C23 C24 124.6(3)
C22 C23 C24 107.7(3)
O4 C24 N5 124.4(3)
O4 C24 C23 128.3(3)
N5 C24 C23 107.3(3)
N7 C25 C23 120.9(3)
N7 C25 H25 119.5
C23 C25 H25 119.5
N8 C26 C27 123.7(3)
N8 C26 N7 112.7(3)
C27 C26 N7 123.5(3)
C28 C27 C26 117.7(3)
C28 C27 H27 121.1
C26 C27 H27 121.1
C29 C28 C27 119.6(3)
C29 C28 H28 120.2
C27 C28 H28 120.2
C28 C29 C30 118.0(3)
C28 C29 H29 121.0
C30 C29 H29 121.0
N8 C30 C29 124.2(3)
N8 C30 H30 117.9
C29 C30 H30 117.9

loop_
_geom_bond_atom_site_label_1
_geom_bond_atom_site_label_2
_geom_bond_distance
O1 C7 1.229(4)
O2 C9 1.245(4)
N1 C9 1.356(4)
N1 N2 1.408(4)
N1 H1A 0.91(5)
N2 C7 1.390(4)
N2 C1 1.413(4)
N3 C10 1.333(4)
N3 C11 1.400(4)
N3 H3A 0.96(5)
N4 C11 1.330(4)
N4 C15 1.345(4)
C1 C6 1.389(5)
C1 C2 1.391(5)
C2 C3 1.378(5)
C2 H2 0.9400
C3 C4 1.377(6)
C3 H3 0.9400
C4 C5 1.380(5)
C4 H4 0.9400
C5 C6 1.384(5)
C5 H5 0.9400
C6 H6 0.9400
C7 C8 1.445(4)
C8 C10 1.371(4)
C8 C9 1.438(4)
C10 H10 0.9400
C11 C12 1.391(5)
C12 C13 1.375(5)
C12 H12 0.9400
C13 C14 1.390(5)
C13 H13 0.9400
C14 C15 1.375(5)
C14 H14 0.9400
C15 H15 0.9400
O3 C22 1.235(4)
O4 C24 1.251(4)
N5 C24 1.358(4)
N5 N6 1.406(3)
N5 H5A 0.86(4)
N6 C22 1.392(4)
N6 C16 1.412(4)
N7 C25 1.331(4)
N7 C26 1.402(4)
N7 H7A 0.94(4)
N8 C30 1.334(4)
N8 C26 1.335(4)
C16 C17 1.390(4)
C16 C21 1.395(4)
C17 C18 1.386(5)
C17 H17 0.9400
C18 C19 1.375(5)
C18 H18 0.9400
C19 C20 1.379(5)
C19 H19 0.9400
C20 C21 1.386(5)
C20 H20 0.9400
C21 H21 0.9400
C22 C23 1.441(4)
C23 C25 1.366(4)
C23 C24 1.442(4)
C25 H25 0.9400
C26 C27 1.391(4)
C27 C28 1.388(5)
C27 H27 0.9400
C28 C29 1.372(5)
C28 H28 0.9400
C29 C30 1.383(5)
C29 H29 0.9400
C30 H30 0.9400

loop_
_geom_hbond_atom_site_label_D
_geom_hbond_atom_site_label_H
_geom_hbond_atom_site_label_A
_geom_hbond_site_symmetry_A
_geom_hbond_distance_DH
_geom_hbond_distance_HA
_geom_hbond_distance_DA
_geom_hbond_angle_DHA
N1 H1A O1 1_655 0.91(5) 1.97(5) 2.869(3) 168(4)
N3 H3A O2 . 0.96(5) 2.10(5) 2.812(4) 130(4)
C2 H2 O1 . 0.94 2.33 2.920(4) 121
C6 H6 O1 1_655 0.94 2.57 3.401(4) 147
C10 H10 O2 1_455 0.94 2.29 3.222(4) 170
C12 H12 O2 1_455 0.94 2.24 3.175(4) 170
N5 H5A O3 1_455 0.86(4) 2.02(4) 2.866(4) 171(4)
N7 H7A O4 . 0.94(4) 2.03(4) 2.794(3) 138(3)
C17 H17 O3 . 0.94 2.27 2.895(4) 124
C21 H21 O3 1_455 0.94 2.53 3.392(4) 153
C25 H25 O4 1_655 0.94 2.30 3.230(4) 172
C27 H27 O4 1_655 0.94 2.29 3.222(4) 173

loop_
_geom_torsion_atom_site_label_1
_geom_torsion_atom_site_label_2
_geom_torsion_atom_site_label_3
_geom_torsion_atom_site_label_4
_geom_torsion
C9 N1 N2 C7 -5.5(4)
C9 N1 N2 C1 -179.2(3)
C7 N2 C1 C6 -161.3(3)
N1 N2 C1 C6 11.0(4)
C7 N2 C1 C2 19.9(5)
N1 N2 C1 C2 -167.8(3)
C6 C1 C2 C3 0.9(5)
N2 C1 C2 C3 179.7(3)
C1 C2 C3 C4 -1.2(6)
C2 C3 C4 C5 0.9(6)
C3 C4 C5 C6 -0.2(5)
C4 C5 C6 C1 -0.1(5)
C2 C1 C6 C5 -0.2(5)
N2 C1 C6 C5 -179.0(3)
N1 N2 C7 O1 -175.1(3)
C1 N2 C7 O1 -2.2(5)
N1 N2 C7 C8 4.0(3)
C1 N2 C7 C8 177.0(3)
O1 C7 C8 C10 -3.6(6)
N2 C7 C8 C10 177.3(3)
O1 C7 C8 C9 177.7(3)
N2 C7 C8 C9 -1.4(3)
N2 N1 C9 O2 -175.1(3)
N2 N1 C9 C8 4.4(4)
C10 C8 C9 O2 -1.1(6)
C7 C8 C9 O2 177.7(3)
C10 C8 C9 N1 179.4(3)
C7 C8 C9 N1 -1.9(4)
C11 N3 C10 C8 179.3(3)
C9 C8 C10 N3 -0.9(5)
C7 C8 C10 N3 -179.4(3)
C15 N4 C11 C12 -0.6(5)
C15 N4 C11 N3 178.8(3)
C10 N3 C11 N4 179.6(3)
C10 N3 C11 C12 -1.0(5)
N4 C11 C12 C13 1.1(5)
N3 C11 C12 C13 -178.2(3)
C11 C12 C13 C14 -0.5(5)
C12 C13 C14 C15 -0.5(5)
C11 N4 C15 C14 -0.5(5)
C13 C14 C15 N4 1.1(6)
C24 N5 N6 C22 -4.7(3)
C24 N5 N6 C16 -178.8(3)
C22 N6 C16 C17 12.5(5)
N5 N6 C16 C17 -174.8(3)
C22 N6 C16 C21 -167.4(3)
N5 N6 C16 C21 5.3(4)
C21 C16 C17 C18 -0.6(5)
N6 C16 C17 C18 179.5(3)
C16 C17 C18 C19 -0.4(5)
C17 C18 C19 C20 0.9(5)
C18 C19 C20 C21 -0.3(5)
C19 C20 C21 C16 -0.7(5)
C17 C16 C21 C20 1.2(5)
N6 C16 C21 C20 -179.0(3)
N5 N6 C22 O3 -176.0(3)
C16 N6 C22 O3 -2.6(5)
N5 N6 C22 C23 3.0(3)
C16 N6 C22 C23 176.3(3)
O3 C22 C23 C25 -0.4(6)
N6 C22 C23 C25 -179.3(3)
O3 C22 C23 C24 178.5(3)
N6 C22 C23 C24 -0.3(3)
N6 N5 C24 O4 -175.7(3)
N6 N5 C24 C23 4.3(3)
C25 C23 C24 O4 -3.5(5)
C22 C23 C24 O4 177.5(3)
C25 C23 C24 N5 176.5(3)
C22 C23 C24 N5 -2.5(3)
C26 N7 C25 C23 -176.9(3)
C22 C23 C25 N7 179.7(3)
C24 C23 C25 N7 0.9(5)
C30 N8 C26 C27 -0.1(5)
C30 N8 C26 N7 -180.0(3)
C25 N7 C26 N8 179.9(3)
C25 N7 C26 C27 0.0(5)
N8 C26 C27 C28 0.0(5)
N7 C26 C27 C28 179.8(3)
C26 C27 C28 C29 -0.2(6)
C27 C28 C29 C30 0.4(6)
C26 N8 C30 C29 0.4(6)
C28 C29 C30 N8 -0.6(7)

_cod_database_fobs_code 1543417
